data_7116333
loop_
_publ_author_name
'Raymond C. F. Jones'
'Alexander Chatterley'
'Romain Marty'
'W. Martin Owton'
'Mark R. J. Elsegood'

_publ_section_title
;
 Isoxazole to oxazole: a mild and unexpected transformation
;
_journal_name_full Chem.Commun.
_journal_page_first 1112
_journal_paper_doi 10.1039/C4cc07999J
_journal_volume 51
_journal_year 2015
_chemical_absolute_configuration unk
_chemical_formula_moiety 'C13 H11 N O3'
_chemical_formula_sum 'C13 H11 N O3'
_chemical_formula_weight 229.23
_space_group_IT_number 29
_symmetry_cell_setting orthorhombic
_symmetry_space_group_name_Hall 'P 2c -2ac'
_symmetry_space_group_name_H-M 'P c a 21'
_atom_sites_solution_hydrogens 'geom except OH coords freely refined'
_atom_sites_solution_primary direct
_atom_sites_solution_secondary difmap
_audit_creation_method SHELXL-97
_audit_update_record
;
2013-09-24 deposited with the CCDC.
2014-12-02 downloaded from the CCDC.
;
_cell_angle_alpha 90.00
_cell_angle_beta 90.00
_cell_angle_gamma 90.00
_cell_formula_units_Z 16
_cell_length_a 15.024(3)
_cell_length_b 21.464(4)
_cell_length_c 13.309(3)
_cell_measurement_reflns_used 4726
_cell_measurement_temperature 150(2)
_cell_measurement_theta_max 25.31
_cell_measurement_theta_min 2.25
_cell_volume 4291.8(15)
_computing_cell_refinement 'Bruker SAINT'
_computing_data_collection 'Bruker APEX 2'
_computing_data_reduction 'Bruker SAINT'
_computing_molecular_graphics 'Bruker SHELXTL'
_computing_publication_material 'Bruker SHELXTL and local programs'
_computing_structure_refinement 'SHELXL-97 (Sheldrick, 2008)'
_computing_structure_solution 'SHELXS-97 (Sheldrick, 2008)'
_diffrn_ambient_temperature 150(2)
_diffrn_measured_fraction_theta_full 0.994
_diffrn_measured_fraction_theta_max 0.994
_diffrn_measurement_device_type 'Bruker APEX 2 CCD diffractometer'
_diffrn_measurement_method '\w rotation with narrow frames'
_diffrn_radiation_monochromator graphite
_diffrn_radiation_source 'fine-focus sealed tube'
_diffrn_radiation_type MoK\a
_diffrn_radiation_wavelength 0.71073
_diffrn_reflns_av_R_equivalents 0.0638
_diffrn_reflns_av_sigmaI/netI 0.0545
_diffrn_reflns_limit_h_max 18
_diffrn_reflns_limit_h_min -18
_diffrn_reflns_limit_k_max 26
_diffrn_reflns_limit_k_min -26
_diffrn_reflns_limit_l_max 16
_diffrn_reflns_limit_l_min -16
_diffrn_reflns_number 36812
_diffrn_reflns_theta_full 26.54
_diffrn_reflns_theta_max 26.54
_diffrn_reflns_theta_min 0.95
_diffrn_standards_decay_% 0
_diffrn_standards_number 0
_exptl_absorpt_coefficient_mu 0.102
_exptl_absorpt_correction_T_max 0.999
_exptl_absorpt_correction_T_min 0.917
_exptl_absorpt_correction_type multi-scan
_exptl_absorpt_process_details 'SADABS v2009/1, Sheldrick, G.M., (2009)'
_exptl_crystal_colour colourless
_exptl_crystal_density_diffrn 1.419
_exptl_crystal_density_method 'not measured'
_exptl_crystal_description lath
_exptl_crystal_F_000 1920
_exptl_crystal_size_max 0.87
_exptl_crystal_size_mid 0.25
_exptl_crystal_size_min 0.10
_refine_diff_density_max 0.403
_refine_diff_density_min -0.290
_refine_diff_density_rms 0.051
_refine_ls_abs_structure_details 'Flack H D (1983), Acta Cryst. A39, 876-881; 4168 Friedel pairs'
_refine_ls_extinction_method none
_refine_ls_goodness_of_fit_ref 1.008
_refine_ls_hydrogen_treatment mixed
_refine_ls_matrix_type full
_refine_ls_number_parameters 625
_refine_ls_number_reflns 8811
_refine_ls_number_restraints 1
_refine_ls_restrained_S_all 1.008
_refine_ls_R_factor_all 0.1218
_refine_ls_R_factor_gt 0.0564
_refine_ls_shift/su_max 0.000
_refine_ls_shift/su_mean 0.000
_refine_ls_structure_factor_coef Fsqd
_refine_ls_weighting_details 'calc w=1/[\s^2^(Fo^2^)+(0.0580P)^2^+2.9563P] where P=(Fo^2^+2Fc^2^)/3'
_refine_ls_weighting_scheme calc
_refine_ls_wR_factor_gt 0.1288
_refine_ls_wR_factor_ref 0.1684
_reflns_number_gt 5081
_reflns_number_total 8811
_reflns_threshold_expression I>2\s(I)
_cod_data_source_file c4cc07999j2.cif
_cod_data_source_block 4a
_cod_depositor_comments
;
The following automatic conversions were performed:

data name '_iucr_refine_instruction_details' was replaced with
'_iucr_refine_instructions_details' as specified in the replacement
file 'data/replacement-values/replacement_tags.lst'.

Automatic conversion script
Id: cif_correct_tags 9268 2022-04-12 08:56:07Z antanas 
;
_cod_original_sg_symbol_H-M Pca2(1)
_cod_database_code 7116333

loop_
_symmetry_equiv_pos_as_xyz
'x, y, z'
'-x, -y, z+1/2'
'x+1/2, -y, z'
'-x+1/2, y, z+1/2'

loop_
_atom_site_label
_atom_site_type_symbol
_atom_site_fract_x
_atom_site_fract_y
_atom_site_fract_z
_atom_site_U_iso_or_equiv
_atom_site_adp_type
_atom_site_occupancy
_atom_site_symmetry_multiplicity
_atom_site_calc_flag
_atom_site_refinement_flags
N1 N 0.2910(2) 0.41333(18) 0.0256(3) 0.0376(10) Uani 1 1 d .
O1 O 0.2659(2) 0.47652(13) 0.0243(3) 0.0397(8) Uani 1 1 d .
C1 C 0.1776(3) 0.4789(2) 0.0284(4) 0.0346(11) Uani 1 1 d .
C2 C 0.1423(3) 0.4208(2) 0.0347(4) 0.0360(11) Uani 1 1 d .
C3 C 0.0452(3) 0.4153(2) 0.0431(6) 0.076(2) Uani 1 1 d .
O2 O 0.0061(2) 0.36714(18) 0.0417(7) 0.188(4) Uani 1 1 d .
C4 C -0.0035(3) 0.4765(2) 0.0583(6) 0.073(2) Uani 1 1 d .
H4A H -0.0041 0.4863 0.1310 0.088 Uiso 1 1 calc R
H4B H -0.0660 0.4713 0.0365 0.088 Uiso 1 1 calc R
C5 C 0.0365(4) 0.5314(3) 0.0022(7) 0.087(2) Uani 1 1 d .
H5A H 0.0309 0.5244 -0.0710 0.105 Uiso 1 1 calc R
H5B H 0.0032 0.5698 0.0193 0.105 Uiso 1 1 calc R
C6 C 0.1324(3) 0.5401(2) 0.0284(4) 0.0474(13) Uani 1 1 d .
H6A H 0.1611 0.5680 -0.0212 0.057 Uiso 1 1 calc R
H6B H 0.1376 0.5595 0.0956 0.057 Uiso 1 1 calc R
C7 C 0.2180(3) 0.3797(2) 0.0311(4) 0.0312(11) Uani 1 1 d .
C8 C 0.2273(3) 0.3116(2) 0.0321(4) 0.0320(11) Uani 1 1 d .
C9 C 0.3104(3) 0.2828(2) 0.0219(4) 0.0383(12) Uani 1 1 d .
O3 O 0.3881(2) 0.31512(17) 0.0104(3) 0.0480(9) Uani 1 1 d .
H3 H 0.372(3) 0.361(2) 0.016(4) 0.072 Uiso 1 1 d .
C10 C 0.3176(3) 0.2181(2) 0.0210(4) 0.0448(13) Uani 1 1 d .
H10 H 0.3743 0.1993 0.0123 0.054 Uiso 1 1 calc R
C11 C 0.2445(4) 0.1816(2) 0.0326(4) 0.0505(13) Uani 1 1 d .
H11 H 0.2504 0.1376 0.0327 0.061 Uiso 1 1 calc R
C12 C 0.1611(3) 0.2086(2) 0.0442(4) 0.0479(13) Uani 1 1 d .
H12 H 0.1098 0.1831 0.0515 0.057 Uiso 1 1 calc R
C13 C 0.1530(3) 0.2722(2) 0.0451(4) 0.0382(11) Uani 1 1 d .
H13 H 0.0958 0.2903 0.0547 0.046 Uiso 1 1 calc R
N1A N 0.2043(2) 0.83657(18) 0.3024(3) 0.0388(10) Uani 1 1 d .
O1A O 0.2308(2) 0.77419(13) 0.3032(3) 0.0419(9) Uani 1 1 d .
C1A C 0.3198(3) 0.7726(2) 0.2997(4) 0.0396(12) Uani 1 1 d .
C2A C 0.3539(3) 0.8311(2) 0.2979(4) 0.0359(11) Uani 1 1 d .
C3A C 0.4512(3) 0.8378(3) 0.2968(5) 0.0569(15) Uani 1 1 d .
O2A O 0.4893(2) 0.88729(19) 0.2996(5) 0.1050(19) Uani 1 1 d .
C4A C 0.5021(4) 0.7777(3) 0.2858(6) 0.079(2) Uani 1 1 d .
H4C H 0.5081 0.7680 0.2134 0.095 Uiso 1 1 calc R
H4D H 0.5627 0.7837 0.3133 0.095 Uiso 1 1 calc R
C5A C 0.4605(4) 0.7234(3) 0.3369(5) 0.0707(17) Uani 1 1 d .
H5C H 0.4605 0.7306 0.4104 0.085 Uiso 1 1 calc R
H5D H 0.4966 0.6857 0.3235 0.085 Uiso 1 1 calc R
C6A C 0.3650(3) 0.7120(2) 0.3017(4) 0.0536(14) Uani 1 1 d .
H6C H 0.3650 0.6932 0.2338 0.064 Uiso 1 1 calc R
H6D H 0.3342 0.6833 0.3484 0.064 Uiso 1 1 calc R
C7A C 0.2767(3) 0.8712(2) 0.3003(4) 0.0335(11) Uani 1 1 d .
C8A C 0.2650(3) 0.93951(19) 0.3015(4) 0.0330(11) Uani 1 1 d .
C9A C 0.1800(3) 0.9665(2) 0.3139(4) 0.0396(12) Uani 1 1 d .
O3A O 0.1039(2) 0.93322(17) 0.3238(3) 0.0502(10) Uani 1 1 d .
H3A H 0.112(3) 0.892(2) 0.330(4) 0.075 Uiso 1 1 d .
C10A C 0.1707(4) 1.0305(2) 0.3151(4) 0.0513(14) Uani 1 1 d .
H10A H 0.1135 1.0486 0.3234 0.062 Uiso 1 1 calc R
C11A C 0.2452(4) 1.0686(2) 0.3039(5) 0.0528(13) Uani 1 1 d .
H11A H 0.2384 1.1126 0.3042 0.063 Uiso 1 1 calc R
C12A C 0.3279(4) 1.0431(2) 0.2926(4) 0.0497(14) Uani 1 1 d .
H12A H 0.3786 1.0691 0.2846 0.060 Uiso 1 1 calc R
C13A C 0.3372(3) 0.9793(2) 0.2930(4) 0.0408(12) Uani 1 1 d .
H13A H 0.3952 0.9619 0.2872 0.049 Uiso 1 1 calc R
N1B N 0.7083(2) 0.07764(18) 0.5490(3) 0.0387(10) Uani 1 1 d .
O1B O 0.7465(2) 0.01777(12) 0.5517(3) 0.0424(8) Uani 1 1 d .
C1B C 0.8349(3) 0.0249(2) 0.5552(4) 0.0382(11) Uani 1 1 d .
C2B C 0.8578(3) 0.0860(2) 0.5567(4) 0.0346(10) Uani 1 1 d .
C3B C 0.9527(3) 0.1026(2) 0.5605(4) 0.0494(13) Uani 1 1 d .
O2B O 0.9811(2) 0.15573(16) 0.5642(4) 0.0859(15) Uani 1 1 d .
C4B C 1.0150(4) 0.0478(3) 0.5556(5) 0.0742(18) Uani 1 1 d .
H4E H 1.0327 0.0419 0.4845 0.089 Uiso 1 1 calc R
H4F H 1.0694 0.0586 0.5936 0.089 Uiso 1 1 calc R
C5B C 0.9834(4) -0.0101(3) 0.5921(7) 0.098(2) Uani 1 1 d .
H5E H 0.9843 -0.0083 0.6665 0.117 Uiso 1 1 calc R
H5F H 1.0264 -0.0426 0.5716 0.117 Uiso 1 1 calc R
C6B C 0.8930(3) -0.0307(2) 0.5605(4) 0.0497(13) Uani 1 1 d .
H6E H 0.8960 -0.0512 0.4939 0.060 Uiso 1 1 calc R
H6F H 0.8688 -0.0610 0.6096 0.060 Uiso 1 1 calc R
C7B C 0.7736(3) 0.11867(19) 0.5524(4) 0.0306(11) Uani 1 1 d .
C8B C 0.7492(3) 0.18511(18) 0.5494(4) 0.0351(11) Uani 1 1 d .
C9B C 0.6614(3) 0.2047(2) 0.5337(4) 0.0416(12) Uani 1 1 d .
O3B O 0.5915(2) 0.16417(17) 0.5249(3) 0.0537(10) Uani 1 1 d .
H3B H 0.621(3) 0.125(2) 0.530(4) 0.081 Uiso 1 1 d .
C10B C 0.6402(4) 0.2670(2) 0.5298(4) 0.0524(14) Uani 1 1 d .
H10B H 0.5802 0.2793 0.5195 0.063 Uiso 1 1 calc R
C11B C 0.7051(4) 0.3116(2) 0.5406(4) 0.0560(15) Uani 1 1 d .
H11B H 0.6902 0.3545 0.5356 0.067 Uiso 1 1 calc R
C12B C 0.7924(4) 0.2938(2) 0.5588(4) 0.0528(14) Uani 1 1 d .
H12B H 0.8369 0.3246 0.5688 0.063 Uiso 1 1 calc R
C13B C 0.8147(3) 0.2313(2) 0.5623(4) 0.0447(13) Uani 1 1 d .
H13B H 0.8748 0.2194 0.5735 0.054 Uiso 1 1 calc R
N1C N 0.2906(2) 0.33046(19) 0.7855(3) 0.0353(10) Uani 1 1 d .
O1C O 0.2566(3) 0.26938(13) 0.7860(3) 0.0390(8) Uani 1 1 d .
C1C C 0.1684(3) 0.2730(2) 0.7748(3) 0.0327(11) Uani 1 1 d .
C2C C 0.1414(3) 0.3328(2) 0.7669(3) 0.0311(11) Uani 1 1 d .
C3C C 0.0467(3) 0.3452(2) 0.7462(4) 0.0473(13) Uani 1 1 d .
O2C O 0.0157(2) 0.39672(17) 0.7295(4) 0.0722(11) Uani 1 1 d .
C4C C -0.0109(3) 0.2889(3) 0.7367(5) 0.0622(15) Uani 1 1 d .
H4G H -0.0108 0.2752 0.6658 0.075 Uiso 1 1 calc R
H4H H -0.0727 0.3004 0.7545 0.075 Uiso 1 1 calc R
C5C C 0.0192(3) 0.2328(2) 0.8050(5) 0.0641(15) Uani 1 1 d .
H5G H 0.0163 0.2451 0.8767 0.077 Uiso 1 1 calc R
H5H H -0.0209 0.1968 0.7946 0.077 Uiso 1 1 calc R
C6C C 0.1147(3) 0.2150(2) 0.7771(4) 0.0459(13) Uani 1 1 d .
H6G H 0.1393 0.1857 0.8274 0.055 Uiso 1 1 calc R
H6H H 0.1159 0.1945 0.7105 0.055 Uiso 1 1 calc R
C7C C 0.2227(3) 0.3688(2) 0.7756(3) 0.0303(11) Uani 1 1 d .
C8C C 0.2415(4) 0.4358(2) 0.7762(4) 0.0361(12) Uani 1 1 d .
C9C C 0.3287(4) 0.4586(2) 0.7911(4) 0.0437(13) Uani 1 1 d .
O3C O 0.4013(2) 0.42140(18) 0.8017(3) 0.0569(11) Uani 1 1 d .
H3C H 0.382(4) 0.382(3) 0.814(5) 0.085 Uiso 1 1 d .
C10C C 0.3439(4) 0.5218(3) 0.7965(5) 0.0586(15) Uani 1 1 d .
H10C H 0.4025 0.5367 0.8091 0.070 Uiso 1 1 calc R
C11C C 0.2758(5) 0.5637(3) 0.7840(5) 0.0649(19) Uani 1 1 d .
H11C H 0.2878 0.6072 0.7864 0.078 Uiso 1 1 calc R
C12C C 0.1905(5) 0.5432(3) 0.7680(4) 0.0562(16) Uani 1 1 d .
H12C H 0.1433 0.5721 0.7589 0.067 Uiso 1 1 calc R
C13C C 0.1741(4) 0.4797(2) 0.7653(4) 0.0456(14) Uani 1 1 d .
H13C H 0.1148 0.4657 0.7557 0.055 Uiso 1 1 calc R

loop_
_atom_site_aniso_label
_atom_site_aniso_U_11
_atom_site_aniso_U_22
_atom_site_aniso_U_33
_atom_site_aniso_U_23
_atom_site_aniso_U_13
_atom_site_aniso_U_12
N1 0.040(2) 0.041(2) 0.031(2) 0.001(2) -0.0002(18) -0.0022(17)
O1 0.0419(18) 0.0403(17) 0.037(2) 0.0025(15) -0.0007(16) -0.0055(15)
C1 0.040(2) 0.043(3) 0.021(2) -0.003(2) -0.002(2) 0.000(2)
C2 0.037(2) 0.036(2) 0.035(3) -0.007(2) -0.006(2) 0.005(2)
C3 0.035(3) 0.045(3) 0.148(7) -0.018(4) 0.004(4) 0.002(2)
O2 0.032(2) 0.047(2) 0.487(13) -0.050(5) 0.002(5) -0.0110(18)
C4 0.036(3) 0.056(3) 0.128(6) 0.006(4) 0.005(3) 0.012(3)
C5 0.065(4) 0.054(3) 0.143(7) -0.024(4) -0.019(4) 0.015(3)
C6 0.060(3) 0.036(2) 0.046(3) -0.004(2) -0.009(3) 0.004(2)
C7 0.032(2) 0.042(3) 0.019(2) -0.002(2) -0.0044(18) -0.0024(19)
C8 0.041(3) 0.037(2) 0.019(2) -0.0041(19) -0.004(2) 0.0031(19)
C9 0.037(2) 0.057(3) 0.021(2) -0.001(2) -0.0021(19) 0.003(2)
O3 0.0315(17) 0.062(2) 0.051(2) 0.0036(19) 0.0013(16) 0.0051(15)
C10 0.050(3) 0.052(3) 0.032(3) -0.001(2) -0.003(2) 0.012(2)
C11 0.073(3) 0.041(3) 0.038(3) -0.002(2) -0.003(3) 0.011(3)
C12 0.056(3) 0.040(3) 0.047(3) -0.004(2) 0.001(3) -0.005(2)
C13 0.037(2) 0.041(2) 0.036(3) -0.005(2) 0.003(2) -0.0037(19)
N1A 0.038(2) 0.037(2) 0.042(3) 0.004(2) -0.004(2) -0.0077(16)
O1A 0.048(2) 0.0346(16) 0.043(2) 0.0034(16) -0.0087(18) -0.0089(14)
C1A 0.045(3) 0.039(3) 0.035(3) -0.005(2) -0.010(2) 0.000(2)
C2A 0.034(2) 0.038(2) 0.036(3) -0.006(2) -0.005(2) -0.003(2)
C3A 0.039(3) 0.057(3) 0.075(4) -0.007(3) -0.006(3) 0.001(2)
O2A 0.031(2) 0.066(3) 0.218(6) -0.013(3) 0.001(3) -0.0134(18)
C4A 0.045(3) 0.067(4) 0.124(6) -0.023(4) 0.002(4) 0.020(3)
C5A 0.071(4) 0.061(3) 0.080(4) -0.002(3) -0.007(3) 0.035(3)
C6A 0.073(4) 0.039(3) 0.049(3) -0.007(3) -0.008(3) 0.009(2)
C7A 0.034(2) 0.038(2) 0.029(3) 0.001(2) -0.001(2) -0.0037(18)
C8A 0.035(2) 0.033(2) 0.031(3) 0.001(2) 0.002(2) 0.0009(19)
C9A 0.045(3) 0.046(3) 0.028(3) 0.005(2) 0.000(2) 0.006(2)
O3A 0.0363(18) 0.064(2) 0.051(2) 0.0089(19) 0.0005(16) 0.0079(16)
C10A 0.062(3) 0.053(3) 0.039(3) -0.002(3) 0.000(3) 0.024(3)
C11A 0.084(4) 0.036(2) 0.039(3) -0.004(3) 0.001(3) 0.009(3)
C12A 0.072(4) 0.038(3) 0.039(3) -0.004(2) 0.002(3) -0.006(2)
C13A 0.048(3) 0.040(3) 0.035(3) -0.001(2) 0.004(2) -0.004(2)
N1B 0.039(2) 0.039(2) 0.039(3) -0.001(2) -0.0030(19) 0.0001(16)
O1B 0.0466(17) 0.0348(15) 0.046(2) 0.0008(16) -0.0027(16) -0.0030(16)
C1B 0.041(3) 0.045(3) 0.028(3) -0.002(2) 0.003(2) -0.002(2)
C2B 0.036(2) 0.039(2) 0.029(2) 0.003(2) 0.001(2) 0.0000(19)
C3B 0.034(2) 0.045(3) 0.069(4) 0.006(3) -0.006(2) 0.005(2)
O2B 0.037(2) 0.056(2) 0.164(5) 0.008(3) 0.004(2) -0.0110(16)
C4B 0.047(3) 0.077(4) 0.098(5) 0.009(4) 0.004(3) 0.015(3)
C5B 0.050(3) 0.065(4) 0.179(8) 0.015(5) 0.014(4) 0.023(3)
C6B 0.065(3) 0.037(2) 0.047(3) -0.002(2) 0.004(3) 0.013(2)
C7B 0.036(3) 0.033(2) 0.023(2) -0.001(2) 0.001(2) -0.0036(18)
C8B 0.041(2) 0.036(2) 0.028(3) 0.001(2) -0.006(2) 0.004(2)
C9B 0.047(3) 0.050(3) 0.028(3) -0.004(2) -0.003(2) 0.001(2)
O3B 0.0357(17) 0.060(2) 0.066(2) -0.007(2) -0.0010(17) 0.0079(16)
C10B 0.068(3) 0.050(3) 0.040(3) -0.003(2) -0.001(3) 0.023(3)
C11B 0.087(4) 0.041(3) 0.040(3) 0.000(2) -0.002(3) 0.018(3)
C12B 0.080(4) 0.036(3) 0.042(3) 0.004(2) -0.005(3) -0.003(3)
C13B 0.056(3) 0.036(3) 0.042(3) 0.000(2) -0.009(3) -0.003(2)
N1C 0.033(2) 0.038(2) 0.035(2) 0.0007(19) -0.0040(17) 0.0011(16)
O1C 0.0448(18) 0.0373(16) 0.035(2) 0.0015(15) -0.0019(15) 0.0077(17)
C1C 0.038(3) 0.039(3) 0.021(3) -0.0025(19) 0.0016(18) 0.001(2)
C2C 0.032(2) 0.034(2) 0.027(3) -0.0027(19) 0.0018(18) 0.0016(19)
C3C 0.039(3) 0.050(3) 0.052(3) -0.005(2) 0.007(2) 0.005(2)
O2C 0.043(2) 0.060(2) 0.113(3) 0.003(2) -0.005(2) 0.0142(17)
C4C 0.041(3) 0.059(3) 0.087(4) 0.009(3) -0.007(3) -0.007(2)
C5C 0.053(3) 0.062(3) 0.078(4) 0.007(3) 0.017(3) -0.019(3)
C6C 0.056(3) 0.043(3) 0.038(3) -0.004(2) 0.002(2) -0.009(2)
C7C 0.032(2) 0.043(3) 0.017(2) 0.0009(19) -0.0013(18) -0.001(2)
C8C 0.047(3) 0.041(2) 0.021(3) -0.0001(19) 0.0014(19) -0.002(2)
C9C 0.053(3) 0.052(3) 0.027(3) 0.004(2) 0.003(2) -0.016(2)
O3C 0.043(2) 0.069(2) 0.059(3) 0.007(2) -0.0058(18) -0.0144(18)
C10C 0.072(4) 0.057(3) 0.047(3) 0.004(3) -0.002(3) -0.028(3)
C11C 0.110(6) 0.039(3) 0.046(4) 0.002(3) 0.005(3) -0.017(3)
C12C 0.086(4) 0.042(3) 0.041(3) -0.005(2) 0.001(3) 0.003(3)
C13C 0.064(3) 0.039(3) 0.034(3) -0.004(2) -0.001(2) 0.000(2)

loop_
_atom_type_symbol
_atom_type_description
_atom_type_scat_dispersion_real
_atom_type_scat_dispersion_imag
_atom_type_scat_source
C C 0.0033 0.0016 'International Tables Vol C Tables 4.2.6.8 and 6.1.1.4'
H H 0.0000 0.0000 'International Tables Vol C Tables 4.2.6.8 and 6.1.1.4'
N N 0.0061 0.0033 'International Tables Vol C Tables 4.2.6.8 and 6.1.1.4'
O O 0.0106 0.0060 'International Tables Vol C Tables 4.2.6.8 and 6.1.1.4'

loop_
_geom_angle_atom_site_label_1
_geom_angle_atom_site_label_2
_geom_angle_atom_site_label_3
_geom_angle
C7 N1 O1 107.9(3)
C1 O1 N1 107.7(3)
O1 C1 C2 110.9(4)
O1 C1 C6 119.5(4)
C2 C1 C6 129.6(4)
C1 C2 C7 104.7(4)
C1 C2 C3 117.8(4)
C7 C2 C3 137.5(4)
O2 C3 C2 124.0(5)
O2 C3 C4 121.1(5)
C2 C3 C4 114.8(4)
C3 C4 C5 114.5(5)
C6 C5 C4 111.3(5)
C1 C6 C5 109.4(4)
N1 C7 C2 108.8(4)
N1 C7 C8 117.9(4)
C2 C7 C8 133.3(4)
C9 C8 C13 116.9(4)
C9 C8 C7 121.7(4)
C13 C8 C7 121.5(4)
O3 C9 C10 116.0(4)
O3 C9 C8 123.2(4)
C10 C9 C8 120.8(4)
C11 C10 C9 120.8(5)
C10 C11 C12 120.1(4)
C13 C12 C11 119.8(5)
C12 C13 C8 121.7(4)
C7A N1A O1A 107.8(3)
C1A O1A N1A 108.0(3)
O1A C1A C2A 110.7(4)
O1A C1A C6A 119.0(4)
C2A C1A C6A 130.2(5)
C1A C2A C7A 104.4(4)
C1A C2A C3A 117.9(4)
C7A C2A C3A 137.7(4)
O2A C3A C2A 124.0(5)
O2A C3A C4A 121.0(5)
C2A C3A C4A 114.9(5)
C5A C4A C3A 114.4(5)
C4A C5A C6A 112.2(5)
C1A C6A C5A 107.4(4)
N1A C7A C2A 109.1(4)
N1A C7A C8A 117.5(4)
C2A C7A C8A 133.5(4)
C13A C8A C9A 117.7(4)
C13A C8A C7A 121.2(4)
C9A C8A C7A 121.1(4)
O3A C9A C10A 115.9(4)
O3A C9A C8A 124.0(4)
C10A C9A C8A 120.1(5)
C9A C10A C11A 120.0(5)
C12A C11A C10A 120.5(4)
C11A C12A C13A 119.3(5)
C12A C13A C8A 122.3(5)
C7B N1B O1B 107.8(3)
C1B O1B N1B 107.5(3)
O1B C1B C2B 111.3(4)
O1B C1B C6B 119.7(4)
C2B C1B C6B 129.0(4)
C1B C2B C7B 104.2(4)
C1B C2B C3B 118.7(4)
C7B C2B C3B 137.0(4)
O2B C3B C2B 124.5(4)
O2B C3B C4B 121.1(4)
C2B C3B C4B 114.4(4)
C5B C4B C3B 117.5(5)
C4B C5B C6B 118.0(6)
C1B C6B C5B 108.1(4)
N1B C7B C2B 109.1(4)
N1B C7B C8B 117.4(4)
C2B C7B C8B 133.4(4)
C9B C8B C13B 117.8(4)
C9B C8B C7B 121.9(4)
C13B C8B C7B 120.3(4)
O3B C9B C10B 115.9(4)
O3B C9B C8B 123.1(4)
C10B C9B C8B 121.0(5)
C11B C10B C9B 120.6(5)
C10B C11B C12B 119.8(5)
C13B C12B C11B 120.1(5)
C12B C13B C8B 120.6(5)
C7C N1C O1C 107.6(4)
C1C O1C N1C 107.8(3)
O1C C1C C2C 111.2(4)
O1C C1C C6C 119.2(4)
C2C C1C C6C 129.6(5)
C1C C2C C7C 104.3(4)
C1C C2C C3C 118.4(4)
C7C C2C C3C 137.1(4)
O2C C3C C2C 124.5(5)
O2C C3C C4C 119.8(5)
C2C C3C C4C 115.4(4)
C3C C4C C5C 113.8(5)
C6C C5C C4C 108.7(4)
C1C C6C C5C 107.7(4)
N1C C7C C2C 109.1(4)
N1C C7C C8C 117.6(4)
C2C C7C C8C 133.2(4)
C13C C8C C9C 117.1(5)
C13C C8C C7C 121.7(5)
C9C C8C C7C 121.2(5)
O3C C9C C10C 116.1(5)
O3C C9C C8C 123.8(5)
C10C C9C C8C 120.1(5)
C11C C10C C9C 121.0(6)
C12C C11C C10C 120.3(5)
C11C C12C C13C 119.1(6)
C12C C13C C8C 122.3(6)

loop_
_geom_bond_atom_site_label_1
_geom_bond_atom_site_label_2
_geom_bond_distance
N1 C7 1.316(5)
N1 O1 1.408(5)
O1 C1 1.330(5)
C1 C2 1.358(6)
C1 C6 1.477(6)
C2 C7 1.440(6)
C2 C3 1.469(7)
C3 O2 1.189(6)
C3 C4 1.518(7)
C4 C5 1.519(9)
C5 C6 1.494(7)
C7 C8 1.467(6)
C8 C9 1.400(6)
C8 C13 1.412(6)
C9 O3 1.368(5)
C9 C10 1.392(6)
C10 C11 1.357(7)
C11 C12 1.389(7)
C12 C13 1.371(6)
N1A C7A 1.318(5)
N1A O1A 1.397(5)
O1A C1A 1.338(6)
C1A C2A 1.357(6)
C1A C6A 1.467(6)
C2A C7A 1.445(6)
C2A C3A 1.469(7)
C3A O2A 1.207(6)
C3A C4A 1.508(7)
C4A C5A 1.487(8)
C5A C6A 1.529(7)
C7A C8A 1.477(6)
C8A C13A 1.386(6)
C8A C9A 1.411(7)
C9A O3A 1.356(6)
C9A C10A 1.381(7)
C10A C11A 1.394(8)
C11A C12A 1.366(8)
C12A C13A 1.376(6)
N1B C7B 1.319(5)
N1B O1B 1.408(4)
O1B C1B 1.338(6)
C1B C2B 1.357(6)
C1B C6B 1.480(6)
C2B C7B 1.448(6)
C2B C3B 1.470(7)
C3B O2B 1.219(6)
C3B C4B 1.504(7)
C4B C5B 1.416(7)
C5B C6B 1.490(7)
C7B C8B 1.473(6)
C8B C9B 1.400(7)
C8B C13B 1.407(6)
C9B O3B 1.369(6)
C9B C10B 1.376(6)
C10B C11B 1.374(7)
C11B C12B 1.387(7)
C12B C13B 1.384(6)
N1C C7C 1.317(5)
N1C O1C 1.407(5)
O1C C1C 1.337(6)
C1C C2C 1.350(6)
C1C C6C 1.484(6)
C2C C7C 1.449(6)
C2C C3C 1.474(7)
C3C O2C 1.219(6)
C3C C4C 1.492(7)
C4C C5C 1.575(7)
C5C C6C 1.531(7)
C7C C8C 1.467(6)
C8C C13C 1.390(7)
C8C C9C 1.412(7)
C9C O3C 1.358(6)
C9C C10C 1.379(7)
C10C C11C 1.372(8)
C11C C12C 1.372(8)
C12C C13C 1.385(7)

loop_
_geom_hbond_atom_site_label_D
_geom_hbond_atom_site_label_H
_geom_hbond_atom_site_label_A
_geom_hbond_distance_DH
_geom_hbond_distance_HA
_geom_hbond_distance_DA
_geom_hbond_angle_DHA
O3 H3 N1 1.02(5) 1.66(5) 2.572(5) 147(4)
O3A H3A N1A 0.90(5) 1.86(5) 2.581(5) 135(5)
O3B H3B N1B 0.95(5) 1.68(5) 2.576(5) 156(5)
O3C H3C N1C 0.91(6) 1.80(6) 2.573(5) 141(6)

loop_
_geom_torsion_atom_site_label_1
_geom_torsion_atom_site_label_2
_geom_torsion_atom_site_label_3
_geom_torsion_atom_site_label_4
_geom_torsion
C7 N1 O1 C1 -0.5(5)
N1 O1 C1 C2 1.4(6)
N1 O1 C1 C6 179.9(4)
O1 C1 C2 C7 -1.7(6)
C6 C1 C2 C7 -180.0(5)
O1 C1 C2 C3 178.1(5)
C6 C1 C2 C3 -0.2(9)
C1 C2 C3 O2 174.3(8)
C7 C2 C3 O2 -6.1(14)
C1 C2 C3 C4 -8.1(9)
C7 C2 C3 C4 171.5(6)
O2 C3 C4 C5 -146.3(9)
C2 C3 C4 C5 36.1(9)
C3 C4 C5 C6 -55.8(8)
O1 C1 C6 C5 163.0(5)
C2 C1 C6 C5 -18.8(8)
C4 C5 C6 C1 44.3(7)
O1 N1 C7 C2 -0.5(5)
O1 N1 C7 C8 179.2(4)
C1 C2 C7 N1 1.3(6)
C3 C2 C7 N1 -178.3(7)
C1 C2 C7 C8 -178.4(5)
C3 C2 C7 C8 2.0(12)
N1 C7 C8 C9 -3.5(7)
C2 C7 C8 C9 176.2(5)
N1 C7 C8 C13 175.4(4)
C2 C7 C8 C13 -4.9(9)
C13 C8 C9 O3 -178.9(5)
C7 C8 C9 O3 0.0(8)
C13 C8 C9 C10 2.3(8)
C7 C8 C9 C10 -178.8(5)
O3 C9 C10 C11 179.5(5)
C8 C9 C10 C11 -1.6(9)
C9 C10 C11 C12 0.8(9)
C10 C11 C12 C13 -0.7(9)
C11 C12 C13 C8 1.5(9)
C9 C8 C13 C12 -2.3(8)
C7 C8 C13 C12 178.8(5)
C7A N1A O1A C1A -1.1(6)
N1A O1A C1A C2A 0.8(6)
N1A O1A C1A C6A 178.8(5)
O1A C1A C2A C7A -0.2(6)
C6A C1A C2A C7A -177.9(6)
O1A C1A C2A C3A 178.4(5)
C6A C1A C2A C3A 0.7(9)
C1A C2A C3A O2A -176.7(7)
C7A C2A C3A O2A 1.3(12)
C1A C2A C3A C4A 6.7(9)
C7A C2A C3A C4A -175.3(6)
O2A C3A C4A C5A 148.0(7)
C2A C3A C4A C5A -35.2(9)
C3A C4A C5A C6A 56.4(8)
O1A C1A C6A C5A -158.7(5)
C2A C1A C6A C5A 18.8(8)
C4A C5A C6A C1A -45.3(7)
O1A N1A C7A C2A 1.0(5)
O1A N1A C7A C8A -178.6(5)
C1A C2A C7A N1A -0.5(6)
C3A C2A C7A N1A -178.6(6)
C1A C2A C7A C8A 179.0(6)
C3A C2A C7A C8A 0.8(12)
N1A C7A C8A C13A -175.9(5)
C2A C7A C8A C13A 4.7(10)
N1A C7A C8A C9A 5.8(8)
C2A C7A C8A C9A -173.6(5)
C13A C8A C9A O3A -179.6(5)
C7A C8A C9A O3A -1.2(8)
C13A C8A C9A C10A 1.4(8)
C7A C8A C9A C10A 179.8(5)
O3A C9A C10A C11A -179.1(5)
C8A C9A C10A C11A 0.0(8)
C9A C10A C11A C12A -0.5(9)
C10A C11A C12A C13A -0.4(9)
C11A C12A C13A C8A 2.0(9)
C9A C8A C13A C12A -2.4(9)
C7A C8A C13A C12A 179.2(5)
C7B N1B O1B C1B -0.9(6)
N1B O1B C1B C2B 1.0(6)
N1B O1B C1B C6B 178.9(4)
O1B C1B C2B C7B -0.8(6)
C6B C1B C2B C7B -178.4(5)
O1B C1B C2B C3B -179.9(5)
C6B C1B C2B C3B 2.4(9)
C1B C2B C3B O2B -178.4(6)
C7B C2B C3B O2B 2.8(11)
C1B C2B C3B C4B 3.7(8)
C7B C2B C3B C4B -175.1(6)
O2B C3B C4B C5B 154.5(7)
C2B C3B C4B C5B -27.5(9)
C3B C4B C5B C6B 46.5(10)
O1B C1B C6B C5B -164.3(6)
C2B C1B C6B C5B 13.1(8)
C4B C5B C6B C1B -36.8(9)
O1B N1B C7B C2B 0.4(6)
O1B N1B C7B C8B 179.4(4)
C1B C2B C7B N1B 0.2(6)
C3B C2B C7B N1B 179.1(6)
C1B C2B C7B C8B -178.6(6)
C3B C2B C7B C8B 0.4(11)
N1B C7B C8B C9B -6.1(8)
C2B C7B C8B C9B 172.6(5)
N1B C7B C8B C13B 173.9(5)
C2B C7B C8B C13B -7.4(9)
C13B C8B C9B O3B -176.9(5)
C7B C8B C9B O3B 3.2(8)
C13B C8B C9B C10B 0.9(8)
C7B C8B C9B C10B -179.1(5)
O3B C9B C10B C11B 178.3(5)
C8B C9B C10B C11B 0.4(9)
C9B C10B C11B C12B -2.0(9)
C10B C11B C12B C13B 2.4(8)
C11B C12B C13B C8B -1.2(8)
C9B C8B C13B C12B -0.4(8)
C7B C8B C13B C12B 179.5(5)
C7C N1C O1C C1C 0.9(5)
N1C O1C C1C C2C 0.0(5)
N1C O1C C1C C6C -177.4(4)
O1C C1C C2C C7C -0.8(5)
C6C C1C C2C C7C 176.3(5)
O1C C1C C2C C3C 175.3(4)
C6C C1C C2C C3C -7.7(8)
C1C C2C C3C O2C -173.9(5)
C7C C2C C3C O2C 0.5(9)
C1C C2C C3C C4C 0.5(7)
C7C C2C C3C C4C 174.8(6)
O2C C3C C4C C5C -152.9(5)
C2C C3C C4C C5C 32.4(7)
C3C C4C C5C C6C -58.7(7)
O1C C1C C6C C5C 157.7(5)
C2C C1C C6C C5C -19.2(7)
C4C C5C C6C C1C 48.7(6)
O1C N1C C7C C2C -1.4(5)
O1C N1C C7C C8C 178.2(4)
C1C C2C C7C N1C 1.3(5)
C3C C2C C7C N1C -173.5(5)
C1C C2C C7C C8C -178.1(5)
C3C C2C C7C C8C 7.0(10)
N1C C7C C8C C13C 179.4(4)
C2C C7C C8C C13C -1.2(9)
N1C C7C C8C C9C -2.7(7)
C2C C7C C8C C9C 176.7(5)
C13C C8C C9C O3C -179.2(5)
C7C C8C C9C O3C 2.8(8)
C13C C8C C9C C10C 1.3(8)
C7C C8C C9C C10C -176.6(5)
O3C C9C C10C C11C 178.1(6)
C8C C9C C10C C11C -2.3(10)
C9C C10C C11C C12C 1.5(10)
C10C C11C C12C C13C 0.4(9)
C11C C12C C13C C8C -1.4(9)
C9C C8C C13C C12C 0.5(8)
C7C C8C C13C C12C 178.5(5)
